data_1541939
loop_
_publ_author_name
'Andersson, S.'

_publ_section_title
;
 The Crystal Structure of Nb3 O7 F
;
_journal_name_full 'Acta Chemica Scandinavica (1-27,1973-42,1988)'
_journal_page_first 2339
_journal_page_last 2344
_journal_volume 18
_journal_year 1964
_chemical_formula_sum 'F Nb3 O7'
_chemical_name_systematic 'Nb3 O7 F'
_space_group_IT_number 65
_symmetry_space_group_name_Hall '-C 2 2'
_symmetry_space_group_name_H-M 'C m m m'
_cell_angle_alpha 90
_cell_angle_beta 90
_cell_angle_gamma 90
_cell_formula_units_Z 2
_cell_length_a 20.67
_cell_length_b 3.833
_cell_length_c 3.927
_cell_volume 311.129
_citation_journal_id_ASTM ACSAA4
_cod_data_source_file Andersson_ACSAA4_1964_725.cif
_cod_data_source_block F1Nb3O7
_cod_original_cell_volume 311.1288
_cod_original_formula_sum 'F1 Nb3 O7'
_cod_database_code 1541939

loop_
_symmetry_equiv_pos_as_xyz
x,y,z
-x,-y,z
x,-y,-z
-x,y,-z
-x,-y,-z
x,y,-z
-x,y,z
x,-y,z
x+1/2,y+1/2,z
-x+1/2,-y+1/2,z
x+1/2,-y+1/2,-z
-x+1/2,y+1/2,-z
-x+1/2,-y+1/2,-z
x+1/2,y+1/2,-z
-x+1/2,y+1/2,z
x+1/2,-y+1/2,z

loop_
_atom_site_label
_atom_site_type_symbol
_atom_site_fract_x
_atom_site_fract_y
_atom_site_fract_z
_atom_site_occupancy
_atom_site_U_iso_or_equiv
Nb1 Nb+5 0 0 0 1 0.0
F1 F-1 0.5 0 0 0.125 0.0
F2 F-1 0 0 0.5 0.125 0.0
O4 O-2 0.71 0 0 0.875 0.0
F3 F-1 0.094 0 0 0.125 0.0
O3 O-2 0.094 0 0 0.875 0.0
O2 O-2 0 0 0.5 0.875 0.0
O1 O-2 0.5 0 0 0.875 0.0
F5 F-1 0.189 0 0.5 0.125 0.0
O5 O-2 0.189 0 0.5 0.875 0.0
Nb2 Nb+5 0.1836 0 0 1 0.0
F4 F-1 0.71 0 0 0.125 0.0
